data_7018745
loop_
_publ_author_name
'Chlupat\'y, Tom\'a\<s'
'Pad\<elkov\'a, Zde\<nka'
'Ly\<cka, Anton\'in'
'Brus, Ji\<r\'i'
'R\%u\<zi\<cka, Ale\<s'

_publ_section_title
;
 Reactivity of lithium n-butyl amidinates towards group 14 metal(ii)
 chlorides providing series of hetero- and homoleptic tetrylenes.
;
_journal_issue 16
_journal_name_full 'Dalton transactions (Cambridge, England : 2003)'
_journal_page_first 5010
_journal_page_last 5019
_journal_paper_doi 10.1039/c2dt12472f
_journal_volume 41
_journal_year 2012
_chemical_formula_moiety 'C44 H92 Cl4 N8 O2 Sn4'
_chemical_formula_sum 'C44 H92 Cl4 N8 O2 Sn4'
_chemical_formula_weight 1381.82
_chemical_name_systematic
;
?
;
_space_group_IT_number 15
_symmetry_cell_setting monoclinic
_symmetry_space_group_name_Hall '-C 2yc'
_symmetry_space_group_name_H-M 'C 1 2/c 1'
_atom_sites_solution_hydrogens geom
_atom_sites_solution_primary direct
_atom_sites_solution_secondary difmap
_audit_creation_method SHELXL-97
_cell_angle_alpha 90
_cell_angle_beta 123.122(12)
_cell_angle_gamma 90
_cell_formula_units_Z 4
_cell_length_a 23.5241(9)
_cell_length_b 17.8710(11)
_cell_length_c 16.6439(7)
_cell_measurement_reflns_used 47504
_cell_measurement_temperature 150(1)
_cell_measurement_theta_max 27.0
_cell_measurement_theta_min 1
_cell_volume 5860.1(9)
_computing_cell_refinement 'COLLECT and DENZO'
_computing_data_collection 'COLLECT (Hooft, 1998) and DENZO (Otwinowski & Minor, 1997)'
_computing_data_reduction 'COLLECT and DENZO'
_computing_molecular_graphics 'PLATON (Spek, 2003)'
_computing_publication_material 'SHELXL-97 (Sheldrick, 1997)'
_computing_structure_refinement 'SHELXL-97 (Sheldrick, 1997)'
_computing_structure_solution 'SIR92 (Altomare et al., 1994)'
_diffrn_ambient_temperature 150(1)
_diffrn_detector_area_resol_mean 9.091
_diffrn_measured_fraction_theta_full 0.997
_diffrn_measured_fraction_theta_max 0.997
_diffrn_measurement_device_type 'Bruker Nonius KappaCCD area detector'
_diffrn_measurement_method '\f and \w scans to fill the Ewald sphere'
_diffrn_radiation_monochromator graphite
_diffrn_radiation_source 'fine-focus sealed tube'
_diffrn_radiation_type MoK\a
_diffrn_radiation_wavelength 0.71073
_diffrn_reflns_av_R_equivalents 0.1117
_diffrn_reflns_av_sigmaI/netI 0.0594
_diffrn_reflns_limit_h_max 30
_diffrn_reflns_limit_h_min -30
_diffrn_reflns_limit_k_max 22
_diffrn_reflns_limit_k_min -22
_diffrn_reflns_limit_l_max 21
_diffrn_reflns_limit_l_min -20
_diffrn_reflns_number 47387
_diffrn_reflns_theta_full 27.00
_diffrn_reflns_theta_max 27.00
_diffrn_reflns_theta_min 1.54
_diffrn_standards_number 0
_exptl_absorpt_coefficient_mu 1.907
_exptl_absorpt_correction_T_max 0.895
_exptl_absorpt_correction_T_min 0.818
_exptl_absorpt_correction_type integration
_exptl_absorpt_process_details
;
Gaussian integration (Coppens, 1970)
;
_exptl_crystal_colour colourless
_exptl_crystal_density_diffrn 1.566
_exptl_crystal_density_method 'not measured'
_exptl_crystal_description needle
_exptl_crystal_F_000 2784
_exptl_crystal_size_max 0.18
_exptl_crystal_size_mid 0.13
_exptl_crystal_size_min 0.08
_refine_diff_density_max 0.723
_refine_diff_density_min -0.904
_refine_diff_density_rms 0.175
_refine_ls_extinction_method none
_refine_ls_goodness_of_fit_ref 1.188
_refine_ls_hydrogen_treatment constr
_refine_ls_matrix_type full
_refine_ls_number_parameters 280
_refine_ls_number_reflns 6389
_refine_ls_number_restraints 0
_refine_ls_restrained_S_all 1.188
_refine_ls_R_factor_all 0.0882
_refine_ls_R_factor_gt 0.0491
_refine_ls_shift/su_max 0.001
_refine_ls_shift/su_mean 0.000
_refine_ls_structure_factor_coef Fsqd
_refine_ls_weighting_details 'calc w=1/[\s^2^(Fo^2^)+(0.0055P)^2^+38.6802P] where P=(Fo^2^+2Fc^2^)/3'
_refine_ls_weighting_scheme calc
_refine_ls_wR_factor_gt 0.0690
_refine_ls_wR_factor_ref 0.0804
_reflns_number_gt 4554
_reflns_number_total 6389
_reflns_threshold_expression >2sigma(I)
_cod_data_source_file c2dt12472f.txt
_cod_data_source_block shelxld
_cod_original_cell_volume 5860.0(3)
_cod_original_sg_symbol_H-M 'C 2/c'
_cod_database_code 7018745

loop_
_symmetry_equiv_pos_as_xyz
'x, y, z'
'-x, y, -z+1/2'
'x+1/2, y+1/2, z'
'-x+1/2, y+1/2, -z+1/2'
'-x, -y, -z'
'x, -y, z-1/2'
'-x+1/2, -y+1/2, -z'
'x+1/2, -y+1/2, z-1/2'

loop_
_atom_site_label
_atom_site_type_symbol
_atom_site_fract_x
_atom_site_fract_y
_atom_site_fract_z
_atom_site_U_iso_or_equiv
_atom_site_adp_type
_atom_site_occupancy
_atom_site_symmetry_multiplicity
_atom_site_calc_flag
_atom_site_refinement_flags
Sn1 Sn 0.223521(18) 0.36959(2) 0.13062(3) 0.02219(9) Uani 1 1 d .
Sn2 Sn 0.25964(2) 0.32278(2) -0.05381(3) 0.02635(10) Uani 1 1 d .
Cl1 Cl 0.24126(8) 0.47221(8) 0.05099(10) 0.0334(3) Uani 1 1 d .
Cl2 Cl 0.38503(7) 0.33248(9) 0.05104(11) 0.0396(4) Uani 1 1 d .
O1 O 0.24565(18) 0.29650(19) 0.0583(3) 0.0249(8) Uani 1 1 d .
C13 C 0.1736(3) 0.2347(3) 0.2329(4) 0.0330(14) Uani 1 1 d .
H13 H 0.1330 0.2413 0.2348 0.040 Uiso 1 1 d R
N3 N 0.1679(2) 0.2860(3) 0.1589(3) 0.0270(10) Uani 1 1 d .
C21 C -0.0662(3) 0.2806(4) 0.0484(5) 0.0497(18) Uani 1 1 d .
H21A H -0.0547 0.2326 0.0809 0.060 Uiso 1 1 d R
H21B H -0.0935 0.2712 -0.0202 0.060 Uiso 1 1 d R
N1 N 0.2333(2) 0.4474(3) 0.2402(3) 0.0280(10) Uani 1 1 d .
C8 C 0.3445(3) 0.4639(3) 0.3992(4) 0.0309(13) Uani 1 1 d .
H8A H 0.3901 0.4675 0.4130 0.037 Uiso 1 1 d R
H8B H 0.3292 0.5142 0.3999 0.037 Uiso 1 1 d R
N4 N 0.1149(2) 0.3625(3) 0.0349(3) 0.0280(10) Uani 1 1 d .
C17 C 0.0482(3) 0.4672(4) -0.0711(5) 0.0481(17) Uani 1 1 d .
H17A H 0.0296 0.4788 -0.0336 0.058 Uiso 1 1 d R
H17B H 0.0160 0.4803 -0.1369 0.058 Uiso 1 1 d R
H17C H 0.0893 0.4951 -0.0473 0.058 Uiso 1 1 d R
N2 N 0.3190(2) 0.3774(3) 0.2652(3) 0.0259(10) Uani 1 1 d .
C11 C 0.4002(4) 0.4017(4) 0.6550(5) 0.060(2) Uani 1 1 d .
H11A H 0.3572 0.4126 0.6464 0.072 Uiso 1 1 d R
H11B H 0.4362 0.4186 0.7172 0.072 Uiso 1 1 d R
H11C H 0.4042 0.3487 0.6501 0.072 Uiso 1 1 d R
C19 C 0.0415(3) 0.2705(3) 0.0517(4) 0.0339(14) Uani 1 1 d .
H19A H 0.0501 0.2228 0.0842 0.041 Uiso 1 1 d R
H19B H 0.0156 0.2608 -0.0168 0.041 Uiso 1 1 d R
C18 C 0.0867(3) 0.3646(4) -0.1304(4) 0.0483(17) Uani 1 1 d .
H18A H 0.1239 0.3963 -0.1167 0.058 Uiso 1 1 d R
H18B H 0.0498 0.3716 -0.1958 0.058 Uiso 1 1 d R
H18C H 0.1011 0.3133 -0.1206 0.058 Uiso 1 1 d R
C2 C 0.1930(3) 0.4970(3) 0.2595(4) 0.0350(14) Uani 1 1 d .
H2 H 0.2239 0.5264 0.3171 0.042 Uiso 1 1 d R
C3 C 0.1468(3) 0.4528(4) 0.2790(5) 0.0541(19) Uani 1 1 d .
H3A H 0.1169 0.4225 0.2240 0.065 Uiso 1 1 d R
H3B H 0.1204 0.4868 0.2906 0.065 Uiso 1 1 d R
H3C H 0.1733 0.4213 0.3340 0.065 Uiso 1 1 d R
C1 C 0.2981(3) 0.4305(3) 0.3002(4) 0.0287(12) Uani 1 1 d .
C12 C 0.1080(3) 0.3053(3) 0.0809(4) 0.0328(14) Uani 1 1 d .
C6 C 0.3955(3) 0.2787(3) 0.2790(4) 0.0377(15) Uani 1 1 d .
H6A H 0.3756 0.2436 0.3003 0.045 Uiso 1 1 d R
H6B H 0.4424 0.2662 0.3068 0.045 Uiso 1 1 d R
H6C H 0.3718 0.2769 0.2104 0.045 Uiso 1 1 d R
C14 C 0.1765(4) 0.1531(3) 0.2091(5) 0.0511(19) Uani 1 1 d .
H14A H 0.1372 0.1417 0.1470 0.061 Uiso 1 1 d R
H14B H 0.1774 0.1213 0.2563 0.061 Uiso 1 1 d R
H14C H 0.2167 0.1448 0.2088 0.061 Uiso 1 1 d R
C16 C 0.0634(3) 0.3849(3) -0.0645(4) 0.0348(14) Uani 1 1 d .
H16 H 0.0214 0.3574 -0.0859 0.042 Uiso 1 1 d R
C10 C 0.4033(3) 0.4423(4) 0.5765(4) 0.0405(15) Uani 1 1 d .
H10A H 0.4017 0.4960 0.5836 0.049 Uiso 1 1 d R
H10B H 0.4461 0.4302 0.5839 0.049 Uiso 1 1 d R
C22 C -0.1077(4) 0.3238(4) 0.0771(6) 0.065(2) Uani 1 1 d .
H22A H -0.0849 0.3243 0.1457 0.078 Uiso 1 1 d R
H22B H -0.1517 0.3014 0.0492 0.078 Uiso 1 1 d R
H22C H -0.1127 0.3742 0.0540 0.078 Uiso 1 1 d R
C4 C 0.1523(4) 0.5507(4) 0.1773(5) 0.0540(19) Uani 1 1 d .
H4A H 0.1818 0.5757 0.1629 0.065 Uiso 1 1 d R
H4B H 0.1307 0.5869 0.1947 0.065 Uiso 1 1 d R
H4C H 0.1183 0.5233 0.1220 0.065 Uiso 1 1 d R
C9 C 0.3465(3) 0.4179(3) 0.4779(4) 0.0340(14) Uani 1 1 d .
H9A H 0.3040 0.4242 0.4737 0.041 Uiso 1 1 d R
H9B H 0.3513 0.3653 0.4682 0.041 Uiso 1 1 d R
C20 C -0.0013(3) 0.3186(4) 0.0749(5) 0.0419(15) Uani 1 1 d .
H20A H 0.0250 0.3306 0.1428 0.050 Uiso 1 1 d R
H20B H -0.0127 0.3652 0.0394 0.050 Uiso 1 1 d R
C7 C 0.4275(3) 0.4130(4) 0.2857(4) 0.0420(16) Uani 1 1 d .
H7A H 0.4126 0.4080 0.2196 0.050 Uiso 1 1 d R
H7B H 0.4755 0.4040 0.3257 0.050 Uiso 1 1 d R
H7C H 0.4180 0.4628 0.2970 0.050 Uiso 1 1 d R
C5 C 0.3906(3) 0.3569(3) 0.3104(4) 0.0304(13) Uani 1 1 d .
H5 H 0.4121 0.3567 0.3801 0.037 Uiso 1 1 d R
C15 C 0.2352(3) 0.2544(4) 0.3299(4) 0.0489(17) Uani 1 1 d .
H15A H 0.2752 0.2535 0.3278 0.059 Uiso 1 1 d R
H15B H 0.2400 0.2190 0.3766 0.059 Uiso 1 1 d R
H15C H 0.2291 0.3036 0.3471 0.059 Uiso 1 1 d R

loop_
_atom_site_aniso_label
_atom_site_aniso_U_11
_atom_site_aniso_U_22
_atom_site_aniso_U_33
_atom_site_aniso_U_23
_atom_site_aniso_U_13
_atom_site_aniso_U_12
Sn1 0.02272(17) 0.02229(19) 0.02384(18) -0.00161(16) 0.01417(15) -0.00100(16)
Sn2 0.0329(2) 0.0243(2) 0.0270(2) 0.00266(17) 0.01971(17) 0.00044(18)
Cl1 0.0366(8) 0.0301(8) 0.0365(8) 0.0051(6) 0.0218(7) -0.0029(6)
Cl2 0.0359(8) 0.0458(9) 0.0444(9) -0.0143(7) 0.0265(7) -0.0111(7)
O1 0.0270(19) 0.0256(19) 0.0265(19) 0.0012(16) 0.0174(17) 0.0017(16)
C13 0.045(4) 0.030(3) 0.044(4) -0.002(3) 0.037(3) -0.005(3)
N3 0.030(3) 0.027(3) 0.029(3) -0.002(2) 0.019(2) -0.002(2)
C21 0.040(4) 0.060(5) 0.065(5) -0.012(4) 0.039(4) -0.012(3)
N1 0.028(2) 0.030(3) 0.027(2) -0.004(2) 0.015(2) 0.000(2)
C8 0.035(3) 0.023(3) 0.032(3) -0.005(2) 0.016(3) 0.001(2)
N4 0.026(2) 0.026(3) 0.036(3) -0.002(2) 0.019(2) -0.002(2)
C17 0.041(4) 0.046(4) 0.046(4) -0.002(3) 0.016(3) 0.006(3)
N2 0.027(2) 0.027(3) 0.023(2) -0.0032(19) 0.013(2) 0.001(2)
C11 0.075(5) 0.066(5) 0.038(4) 0.004(4) 0.031(4) 0.009(4)
C19 0.031(3) 0.034(3) 0.042(3) -0.008(3) 0.023(3) -0.005(3)
C18 0.043(4) 0.061(5) 0.035(3) 0.003(3) 0.018(3) 0.014(4)
C2 0.035(3) 0.032(3) 0.038(3) -0.014(3) 0.020(3) -0.005(3)
C3 0.051(4) 0.047(4) 0.081(5) -0.016(4) 0.046(4) -0.002(3)
C1 0.036(3) 0.026(3) 0.026(3) 0.001(2) 0.018(3) -0.006(3)
C12 0.034(3) 0.033(4) 0.039(3) -0.012(3) 0.026(3) -0.002(3)
C6 0.034(3) 0.047(4) 0.026(3) 0.003(3) 0.013(3) 0.011(3)
C14 0.089(6) 0.030(4) 0.065(5) 0.003(3) 0.061(5) -0.002(3)
C16 0.020(3) 0.039(4) 0.033(3) 0.000(3) 0.007(3) 0.005(2)
C10 0.045(4) 0.040(4) 0.025(3) -0.004(3) 0.011(3) 0.000(3)
C22 0.058(5) 0.061(5) 0.106(6) -0.012(5) 0.064(5) -0.010(4)
C4 0.059(5) 0.043(4) 0.057(5) -0.003(3) 0.030(4) 0.019(4)
C9 0.040(3) 0.035(4) 0.034(3) -0.003(3) 0.024(3) 0.000(3)
C20 0.035(3) 0.042(4) 0.058(4) -0.015(3) 0.032(3) -0.012(3)
C7 0.032(3) 0.054(4) 0.044(4) -0.004(3) 0.023(3) -0.003(3)
C5 0.030(3) 0.036(3) 0.024(3) -0.002(2) 0.014(2) 0.003(3)
C15 0.057(4) 0.051(4) 0.041(4) 0.009(3) 0.028(4) -0.003(4)

loop_
_atom_type_symbol
_atom_type_description
_atom_type_scat_dispersion_real
_atom_type_scat_dispersion_imag
_atom_type_scat_source
C C 0.0033 0.0016 'International Tables Vol C Tables 4.2.6.8 and 6.1.1.4'
H H 0.0000 0.0000 'International Tables Vol C Tables 4.2.6.8 and 6.1.1.4'
O O 0.0106 0.0060 'International Tables Vol C Tables 4.2.6.8 and 6.1.1.4'
N N 0.0061 0.0033 'International Tables Vol C Tables 4.2.6.8 and 6.1.1.4'
Sn Sn -0.6537 1.4246 'International Tables Vol C Tables 4.2.6.8 and 6.1.1.4'
Cl Cl 0.1484 0.1585 'International Tables Vol C Tables 4.2.6.8 and 6.1.1.4'

loop_
_exptl_crystal_face_index_h
_exptl_crystal_face_index_k
_exptl_crystal_face_index_l
_exptl_crystal_face_perp_dist
0 1 0 0.066
0 -1 0 0.008
-1 0 0 0.042
1 0 0 0.086
-1 0 1 0.018
1 0 -1 0.041

loop_
_geom_angle_atom_site_label_1
_geom_angle_atom_site_label_2
_geom_angle_atom_site_label_3
_geom_angle
_geom_angle_site_symmetry_1
_geom_angle_site_symmetry_3
O1 Sn1 N2 101.57(15) . .
O1 Sn1 N4 96.25(15) . .
N2 Sn1 N4 156.99(16) . .
O1 Sn1 N3 93.74(15) . .
N2 Sn1 N3 103.11(16) . .
N4 Sn1 N3 60.94(17) . .
O1 Sn1 N1 162.46(15) . .
N2 Sn1 N1 61.14(16) . .
N4 Sn1 N1 101.21(16) . .
N3 Sn1 N1 93.28(17) . .
O1 Sn1 Cl1 89.20(10) . .
N2 Sn1 Cl1 97.28(12) . .
N4 Sn1 Cl1 97.42(13) . .
N3 Sn1 Cl1 158.34(12) . .
N1 Sn1 Cl1 90.19(13) . .
O1 Sn1 C1 132.17(16) . .
N2 Sn1 C1 30.74(16) . .
N4 Sn1 C1 130.48(17) . .
N3 Sn1 C1 100.28(16) . .
N1 Sn1 C1 30.42(16) . .
Cl1 Sn1 C1 93.49(12) . .
O1 Sn1 C12 95.06(15) . .
N2 Sn1 C12 132.05(18) . .
N4 Sn1 C12 30.44(17) . .
N3 Sn1 C12 30.52(17) . .
N1 Sn1 C12 99.14(16) . .
Cl1 Sn1 C12 127.85(14) . .
C1 Sn1 C12 119.35(17) . .
O1 Sn2 O1 76.99(15) . 7
O1 Sn2 Cl2 95.35(10) . .
O1 Sn2 Cl2 96.81(10) 7 .
Sn1 O1 Sn2 126.47(17) . .
Sn1 O1 Sn2 129.43(17) . 7
Sn2 O1 Sn2 103.01(15) . 7
N3 C13 C14 111.9(5) . .
N3 C13 C15 110.0(5) . .
C14 C13 C15 110.4(6) . .
N3 C13 H13 107.8 . .
C14 C13 H13 107.9 . .
C15 C13 H13 108.7 . .
C12 N3 C13 122.3(5) . .
C12 N3 Sn1 92.9(3) . .
C13 N3 Sn1 143.6(4) . .
C20 C21 C22 113.9(6) . .
C20 C21 H21A 108.0 . .
C22 C21 H21A 107.8 . .
C20 C21 H21B 109.8 . .
C22 C21 H21B 109.4 . .
H21A C21 H21B 107.8 . .
C1 N1 C2 126.4(5) . .
C1 N1 Sn1 92.1(3) . .
C2 N1 Sn1 141.3(4) . .
C9 C8 C1 112.7(5) . .
C9 C8 H8A 108.7 . .
C1 C8 H8A 109.2 . .
C9 C8 H8B 109.1 . .
C1 C8 H8B 109.1 . .
H8A C8 H8B 107.8 . .
C12 N4 C16 124.5(5) . .
C12 N4 Sn1 95.0(3) . .
C16 N4 Sn1 136.8(4) . .
C16 C17 H17A 109.8 . .
C16 C17 H17B 109.3 . .
H17A C17 H17B 109.5 . .
C16 C17 H17C 109.4 . .
H17A C17 H17C 109.5 . .
H17B C17 H17C 109.5 . .
C1 N2 C5 123.0(4) . .
C1 N2 Sn1 94.5(3) . .
C5 N2 Sn1 140.7(3) . .
C10 C11 H11A 108.2 . .
C10 C11 H11B 110.2 . .
H11A C11 H11B 109.5 . .
C10 C11 H11C 110.0 . .
H11A C11 H11C 109.5 . .
H11B C11 H11C 109.5 . .
C12 C19 C20 113.6(5) . .
C12 C19 H19A 108.7 . .
C20 C19 H19A 108.7 . .
C12 C19 H19B 109.2 . .
C20 C19 H19B 108.8 . .
H19A C19 H19B 107.7 . .
C16 C18 H18A 109.4 . .
C16 C18 H18B 109.3 . .
H18A C18 H18B 109.5 . .
C16 C18 H18C 109.8 . .
H18A C18 H18C 109.5 . .
H18B C18 H18C 109.4 . .
N1 C2 C3 111.1(5) . .
N1 C2 C4 110.7(5) . .
C3 C2 C4 110.5(6) . .
N1 C2 H2 108.4 . .
C3 C2 H2 107.9 . .
C4 C2 H2 108.1 . .
C2 C3 H3A 109.1 . .
C2 C3 H3B 109.3 . .
H3A C3 H3B 109.5 . .
C2 C3 H3C 110.0 . .
H3A C3 H3C 109.5 . .
H3B C3 H3C 109.5 . .
N1 C1 N2 112.3(5) . .
N1 C1 C8 125.3(5) . .
N2 C1 C8 122.4(5) . .
N1 C1 Sn1 57.5(3) . .
N2 C1 Sn1 54.8(3) . .
C8 C1 Sn1 177.2(4) . .
N4 C12 N3 111.1(5) . .
N4 C12 C19 124.3(5) . .
N3 C12 C19 124.6(5) . .
N4 C12 Sn1 54.6(3) . .
N3 C12 Sn1 56.6(3) . .
C19 C12 Sn1 178.7(5) . .
C5 C6 H6A 109.3 . .
C5 C6 H6B 109.4 . .
H6A C6 H6B 109.5 . .
C5 C6 H6C 109.7 . .
H6A C6 H6C 109.5 . .
H6B C6 H6C 109.5 . .
C13 C14 H14A 109.2 . .
C13 C14 H14B 109.7 . .
H14A C14 H14B 109.5 . .
C13 C14 H14C 109.5 . .
H14A C14 H14C 109.5 . .
H14B C14 H14C 109.5 . .
N4 C16 C17 111.3(5) . .
N4 C16 C18 110.4(4) . .
C17 C16 C18 110.3(6) . .
N4 C16 H16 108.6 . .
C17 C16 H16 108.0 . .
C18 C16 H16 108.1 . .
C9 C10 C11 111.4(6) . .
C9 C10 H10A 110.4 . .
C11 C10 H10A 110.1 . .
C9 C10 H10B 108.3 . .
C11 C10 H10B 108.4 . .
H10A C10 H10B 108.2 . .
C21 C22 H22A 110.0 . .
C21 C22 H22B 110.3 . .
H22A C22 H22B 109.5 . .
C21 C22 H22C 108.1 . .
H22A C22 H22C 109.5 . .
H22B C22 H22C 109.5 . .
C2 C4 H4A 109.7 . .
C2 C4 H4B 109.5 . .
H4A C4 H4B 109.5 . .
C2 C4 H4C 109.2 . .
H4A C4 H4C 109.5 . .
H4B C4 H4C 109.5 . .
C10 C9 C8 111.8(5) . .
C10 C9 H9A 108.1 . .
C8 C9 H9A 109.1 . .
C10 C9 H9B 110.4 . .
C8 C9 H9B 109.4 . .
H9A C9 H9B 108.0 . .
C21 C20 C19 112.1(5) . .
C21 C20 H20A 110.0 . .
C19 C20 H20A 109.3 . .
C21 C20 H20B 108.2 . .
C19 C20 H20B 109.2 . .
H20A C20 H20B 108.0 . .
C5 C7 H7A 110.0 . .
C5 C7 H7B 109.3 . .
H7A C7 H7B 109.5 . .
C5 C7 H7C 109.2 . .
H7A C7 H7C 109.5 . .
H7B C7 H7C 109.5 . .
N2 C5 C6 109.6(5) . .
N2 C5 C7 111.2(5) . .
C6 C5 C7 110.7(5) . .
N2 C5 H5 108.2 . .
C6 C5 H5 108.4 . .
C7 C5 H5 108.7 . .
C13 C15 H15A 110.2 . .
C13 C15 H15B 109.5 . .
H15A C15 H15B 109.5 . .
C13 C15 H15C 108.7 . .
H15A C15 H15C 109.5 . .
H15B C15 H15C 109.5 . .

loop_
_geom_bond_atom_site_label_1
_geom_bond_atom_site_label_2
_geom_bond_distance
_geom_bond_site_symmetry_2
Sn1 O1 2.028(3) .
Sn1 N2 2.140(4) .
Sn1 N4 2.153(4) .
Sn1 N3 2.200(4) .
Sn1 N1 2.203(4) .
Sn1 Cl1 2.4288(14) .
Sn1 C1 2.611(5) .
Sn1 C12 2.633(6) .
Sn2 O1 2.117(3) .
Sn2 O1 2.134(3) 7
Sn2 Cl2 2.4799(15) .
O1 Sn2 2.134(3) 7
C13 N3 1.481(7) .
C13 C14 1.522(8) .
C13 C15 1.508(8) .
C13 H13 0.9799 .
N3 C12 1.339(7) .
C21 C20 1.499(8) .
C21 C22 1.514(9) .
C21 H21A 0.9700 .
C21 H21B 0.9699 .
N1 C1 1.323(7) .
N1 C2 1.457(7) .
C8 C9 1.526(8) .
C8 C1 1.516(7) .
C8 H8A 0.9701 .
C8 H8B 0.9700 .
N4 C12 1.339(7) .
N4 C16 1.474(7) .
C17 C16 1.505(8) .
C17 H17A 0.9599 .
C17 H17B 0.9601 .
C17 H17C 0.9601 .
N2 C1 1.338(7) .
N2 C5 1.469(7) .
C11 C10 1.531(9) .
C11 H11A 0.9600 .
C11 H11B 0.9601 .
C11 H11C 0.9600 .
C19 C12 1.497(7) .
C19 C20 1.525(8) .
C19 H19A 0.9699 .
C19 H19B 0.9700 .
C18 C16 1.514(8) .
C18 H18A 0.9599 .
C18 H18B 0.9600 .
C18 H18C 0.9603 .
C2 C3 1.515(8) .
C2 C4 1.509(9) .
C2 H2 0.9800 .
C3 H3A 0.9599 .
C3 H3B 0.9600 .
C3 H3C 0.9601 .
C6 C5 1.517(8) .
C6 H6A 0.9600 .
C6 H6B 0.9600 .
C6 H6C 0.9600 .
C14 H14A 0.9601 .
C14 H14B 0.9600 .
C14 H14C 0.9599 .
C16 H16 0.9801 .
C10 C9 1.507(8) .
C10 H10A 0.9700 .
C10 H10B 0.9700 .
C22 H22A 0.9600 .
C22 H22B 0.9601 .
C22 H22C 0.9601 .
C4 H4A 0.9602 .
C4 H4B 0.9600 .
C4 H4C 0.9600 .
C9 H9A 0.9700 .
C9 H9B 0.9699 .
C20 H20A 0.9701 .
C20 H20B 0.9700 .
C7 C5 1.522(8) .
C7 H7A 0.9600 .
C7 H7B 0.9599 .
C7 H7C 0.9600 .
C5 H5 0.9801 .
C15 H15A 0.9600 .
C15 H15B 0.9601 .
C15 H15C 0.9599 .
